data_7125053
loop_
_publ_author_name
'Liu, Yangbin'
'Hu, Haipeng'
'Lin, Lili'
'Hao, Xiaoyu'
'Liu, Xiaohua'
'Feng, Xiaoming'

_publ_section_title
;
 Enantioselective construction of branched 1,3-dienyl substituted
 quaternary carbon stereocenters by asymmetric allenyl Claisen
 rearrangement.
;
_journal_issue 80
_journal_name_full 'Chemical communications (Cambridge, England)'
_journal_page_first 11963
_journal_page_last 11966
_journal_paper_doi 10.1039/c6cc06481g
_journal_volume 52
_journal_year 2016
_chemical_absolute_configuration ad
_chemical_formula_moiety 'C16 H13 Br I O3'
_chemical_formula_sum 'C16 H13 Br I O3'
_chemical_formula_weight 460.07
_chemical_name_systematic lactone
_chemical_properties_physical Air-sensitive,Heat-sensitive,Oxygen-sensitive,Light-sensitive,Photo-sensitive
_space_group_crystal_system orthorhombic
_space_group_IT_number 19
_space_group_name_Hall 'P 2ac 2ab'
_space_group_name_H-M_alt 'P 21 21 21'
_atom_sites_solution_hydrogens geom
_atom_sites_solution_primary direct
_audit_creation_date 2016-04-18
_audit_creation_method
;
Olex2 1.2
(compiled 2016.02.19 svn.r3266 for OlexSys, GUI svn.r5155)
;
_audit_update_record
;
2016-05-16 deposited with the CCDC.
2016-09-07 downloaded from the CCDC.
;
_cell_angle_alpha 90
_cell_angle_beta 90
_cell_angle_gamma 90
_cell_formula_units_Z 4
_cell_length_a 7.5432(2)
_cell_length_b 12.7924(3)
_cell_length_c 17.2791(5)
_cell_measurement_reflns_used 6171
_cell_measurement_temperature 293.1(2)
_cell_measurement_theta_max 72.4880
_cell_measurement_theta_min 4.3040
_cell_volume 1667.36(8)
_computing_cell_refinement
;
CrysAlisPro, Agilent Technologies,
Version 1.171.37.35 (release 13-08-2014 CrysAlis171 .NET)
(compiled Aug 13 2014,18:06:01)
;
_computing_data_collection
;
CrysAlisPro, Agilent Technologies,
Version 1.171.37.35 (release 13-08-2014 CrysAlis171 .NET)
(compiled Aug 13 2014,18:06:01)
;
_computing_data_reduction
;
CrysAlisPro, Agilent Technologies,
Version 1.171.37.35 (release 13-08-2014 CrysAlis171 .NET)
(compiled Aug 13 2014,18:06:01)
;
_computing_molecular_graphics 'Olex2 (Dolomanov et al., 2009)'
_computing_publication_material 'Olex2 (Dolomanov et al., 2009)'
_computing_structure_refinement 'ShelXL (Sheldrick, 2015)'
_computing_structure_solution 'ShelXT (Sheldrick, 2015)'
_diffrn_ambient_environment air
_diffrn_ambient_temperature 293.1(2)
_diffrn_detector 'CCD plate'
_diffrn_detector_area_resol_mean 15.9595
_diffrn_detector_type EosS2
_diffrn_measured_fraction_theta_full 0.999
_diffrn_measured_fraction_theta_max 0.999
_diffrn_measurement_details
;
#__ type_ start__ end____ width___ exp.time_
  1 omega  -33.00  106.00   1.0000    5.0200
omega____ theta____ kappa____ phi______ frames
    -       36.2921    0.0000 -180.0000 139

#__ type_ start__ end____ width___ exp.time_
  2 omega   23.00   90.00   1.0000    5.0200
omega____ theta____ kappa____ phi______ frames
    -       36.2921 -125.0000  -60.0000 67

#__ type_ start__ end____ width___ exp.time_
  3 omega   23.00   90.00   1.0000    5.0200
omega____ theta____ kappa____ phi______ frames
    -       36.2921 -125.0000   60.0000 67

#__ type_ start__ end____ width___ exp.time_
  4 omega   10.00  104.00   1.0000    5.0200
omega____ theta____ kappa____ phi______ frames
    -       36.2921   77.0000   90.0000 94

#__ type_ start__ end____ width___ exp.time_
  5 omega   23.00   90.00   1.0000    5.0200
omega____ theta____ kappa____ phi______ frames
    -       36.2921 -125.0000 -150.0000 67

#__ type_ start__ end____ width___ exp.time_
  6 omega   38.00   91.00   1.0000   25.0900
omega____ theta____ kappa____ phi______ frames
    -      108.0000  -30.0000  -60.0000 53

#__ type_ start__ end____ width___ exp.time_
  7 omega   39.00  109.00   1.0000   25.0900
omega____ theta____ kappa____ phi______ frames
    -      108.0000  -94.0000  120.0000 70

#__ type_ start__ end____ width___ exp.time_
  8 omega   38.00   91.00   1.0000   25.0900
omega____ theta____ kappa____ phi______ frames
    -      108.0000  -30.0000    0.0000 53

#__ type_ start__ end____ width___ exp.time_
  9 omega   38.00   91.00   1.0000   25.0900
omega____ theta____ kappa____ phi______ frames
    -      108.0000  -30.0000 -150.0000 53

#__ type_ start__ end____ width___ exp.time_
 10 omega   38.00   91.00   1.0000   25.0900
omega____ theta____ kappa____ phi______ frames
    -      108.0000  -30.0000  150.0000 53

#__ type_ start__ end____ width___ exp.time_
 11 omega   40.00   98.00   1.0000   25.0900
omega____ theta____ kappa____ phi______ frames
    -      108.0000  -45.0000   60.0000 58

#__ type_ start__ end____ width___ exp.time_
 12 omega   40.00   98.00   1.0000   25.0900
omega____ theta____ kappa____ phi______ frames
    -      108.0000  -45.0000  120.0000 58

#__ type_ start__ end____ width___ exp.time_
 13 omega   40.00  135.00   1.0000   25.0900
omega____ theta____ kappa____ phi______ frames
    -      108.0000  -77.0000  -60.0000 95

#__ type_ start__ end____ width___ exp.time_
 14 omega   17.00  105.00   1.0000    5.0200
omega____ theta____ kappa____ phi______ frames
    -       36.2921   38.0000 -120.0000 88

#__ type_ start__ end____ width___ exp.time_
 15 omega   20.00  104.00   1.0000    5.0200
omega____ theta____ kappa____ phi______ frames
    -       36.2921   57.0000  -30.0000 84

#__ type_ start__ end____ width___ exp.time_
 16 omega   10.00  104.00   1.0000    5.0200
omega____ theta____ kappa____ phi______ frames
    -       36.2921   77.0000    0.0000 94

#__ type_ start__ end____ width___ exp.time_
 17 omega   10.00  104.00   1.0000    5.0200
omega____ theta____ kappa____ phi______ frames
    -       36.2921   77.0000 -180.0000 94

#__ type_ start__ end____ width___ exp.time_
 18 omega  -33.00   55.00   1.0000    5.0200
omega____ theta____ kappa____ phi______ frames
    -       36.2921  -38.0000   60.0000 88

#__ type_ start__ end____ width___ exp.time_
 19 omega   70.00  178.00   1.0000   25.0900
omega____ theta____ kappa____ phi______ frames
    -      108.0000   15.0000    0.0000 108
;
_diffrn_measurement_device 'four-circle diffractometer'
_diffrn_measurement_device_type 'New Gemini, Dual, Cu at zero, EosS2'
_diffrn_measurement_method '\w scans'
_diffrn_orient_matrix_UB_11 -0.1138800000
_diffrn_orient_matrix_UB_12 0.0901658000
_diffrn_orient_matrix_UB_13 0.0320625000
_diffrn_orient_matrix_UB_21 -0.1694339000
_diffrn_orient_matrix_UB_22 -0.0622596000
_diffrn_orient_matrix_UB_23 -0.0186518000
_diffrn_orient_matrix_UB_31 0.0060356000
_diffrn_orient_matrix_UB_32 -0.0499425000
_diffrn_orient_matrix_UB_33 0.0810807000
_diffrn_radiation_monochromator graphite
_diffrn_radiation_probe x-ray
_diffrn_radiation_type CuK\a
_diffrn_radiation_wavelength 1.54184
_diffrn_reflns_av_R_equivalents 0.0869
_diffrn_reflns_av_unetI/netI 0.0437
_diffrn_reflns_Laue_measured_fraction_full 0.999
_diffrn_reflns_Laue_measured_fraction_max 0.999
_diffrn_reflns_limit_h_max 8
_diffrn_reflns_limit_h_min -8
_diffrn_reflns_limit_k_max 12
_diffrn_reflns_limit_k_min -15
_diffrn_reflns_limit_l_max 20
_diffrn_reflns_limit_l_min -15
_diffrn_reflns_number 10267
_diffrn_reflns_point_group_measured_fraction_full 1.000
_diffrn_reflns_point_group_measured_fraction_max 1.000
_diffrn_reflns_theta_full 67.070
_diffrn_reflns_theta_max 67.070
_diffrn_reflns_theta_min 4.300
_diffrn_source 'Enhance (Cu) X-ray Source'
_exptl_absorpt_coefficient_mu 17.959
_exptl_absorpt_correction_T_max 0.090
_exptl_absorpt_correction_T_min 0.009
_exptl_absorpt_correction_type gaussian
_exptl_absorpt_process_details
;
CrysAlisPro, Agilent Technologies,
Version 1.171.37.35 (release 13-08-2014 CrysAlis171 .NET)
(compiled Aug 13 2014,18:06:01)
Numerical absorption correction based on gaussian integration over
			a multifaceted crystal model
Empirical absorption correction using spherical harmonics,
 implemented in SCALE3 ABSPACK scaling algorithm.
;
_exptl_crystal_colour 'clear light yellow'
_exptl_crystal_colour_lustre clear
_exptl_crystal_colour_modifier light
_exptl_crystal_colour_primary yellow
_exptl_crystal_density_diffrn 1.833
_exptl_crystal_density_method 'not measured'
_exptl_crystal_description block
_exptl_crystal_F_000 884
_exptl_crystal_recrystallization_method 'Re-crystallisation from solvent'
_exptl_crystal_size_max 0.8069
_exptl_crystal_size_mid 0.6162
_exptl_crystal_size_min 0.4356
_refine_diff_density_max 0.907
_refine_diff_density_min -0.787
_refine_diff_density_rms 0.153
_refine_ls_abs_structure_details
;
 Flack x determined using 1111 quotients [(I+)-(I-)]/[(I+)+(I-)]
 (Parsons, Flack and Wagner, Acta Cryst. B69 (2013) 249-259).
;
_refine_ls_abs_structure_Flack 0.012(10)
_refine_ls_extinction_method none
_refine_ls_goodness_of_fit_ref 1.070
_refine_ls_hydrogen_treatment constr
_refine_ls_matrix_type full
_refine_ls_number_parameters 192
_refine_ls_number_reflns 2966
_refine_ls_number_restraints 0
_refine_ls_restrained_S_all 1.070
_refine_ls_R_factor_all 0.0658
_refine_ls_R_factor_gt 0.0651
_refine_ls_shift/su_max 0.000
_refine_ls_shift/su_mean 0.000
_refine_ls_structure_factor_coef Fsqd
_refine_ls_weighting_details 'w=1/[\s^2^(Fo^2^)+(0.1263P)^2^+2.4765P] where P=(Fo^2^+2Fc^2^)/3'
_refine_ls_weighting_scheme calc
_refine_ls_wR_factor_gt 0.1829
_refine_ls_wR_factor_ref 0.1841
_reflns_Friedel_coverage 0.723
_reflns_Friedel_fraction_full 1.000
_reflns_Friedel_fraction_max 1.000
_reflns_number_gt 2900
_reflns_number_total 2966
_reflns_threshold_expression 'I > 2\s(I)'
_cod_data_source_file c6cc06481g2.cif
_cod_data_source_block 1
_cod_database_code 7125053
_chemical_oxdiff_formula 'C64 H52 Br4 I4 O12'
_shelx_space_group_comment
;
The symmetry employed for this shelxl refinement is uniquely defined
by the following loop, which should always be used as a source of
symmetry information in preference to the above space-group names.
They are only intended as comments.
;
_reflns_odcompleteness_completeness 99.77
_reflns_odcompleteness_iscentric 1
_reflns_odcompleteness_theta 66.97
_olex2_refinement_description
;
1. Fixed Uiso
 At 1.2 times of:
  All C(H) groups, All C(H,H) groups
 At 1.5 times of:
  All C(H,H,H) groups
2.a Secondary CH2 refined with riding coordinates:
 C1(H1A,H1B)
2.b Aromatic/amide H refined with riding coordinates:
 C2(H2), C12(H12), C13(H13), C14(H14), C16(H16)
2.c Idealised Me refined as rotating group:
 C5(H5A,H5B,H5C), C6(H6A,H6B,H6C)
;
_shelx_shelxl_version_number 2014/7
_olex2_submission_special_instructions 'No special instructions were received'
_solvent_exptl_crystal_recrystallization_method Et2O/PE

loop_
_space_group_symop_operation_xyz
'x, y, z'
'-x+1/2, -y, z+1/2'
'-x, y+1/2, -z+1/2'
'x+1/2, -y+1/2, -z'

loop_
_atom_site_label
_atom_site_type_symbol
_atom_site_fract_x
_atom_site_fract_y
_atom_site_fract_z
_atom_site_U_iso_or_equiv
_atom_site_adp_type
_atom_site_occupancy
_atom_site_site_symmetry_order
_atom_site_calc_flag
_atom_site_refinement_flags_posn
I1 I 0.91824(14) 0.65917(9) 0.72425(8) 0.0913(5) Uani 1 1 d .
Br1 Br 0.2773(2) 0.33177(13) 0.46816(8) 0.0749(5) Uani 1 1 d .
O1 O 0.4659(10) 0.6017(5) 0.8080(4) 0.0450(16) Uani 1 1 d .
O2 O 0.2707(9) 0.3756(6) 0.8816(5) 0.0486(17) Uani 1 1 d .
O3 O 0.5125(9) 0.3907(6) 0.9537(4) 0.0445(15) Uani 1 1 d .
C1 C 0.9082(16) 0.4935(10) 0.7479(9) 0.063(3) Uani 1 1 d .
H1A H 0.8141 0.4624 0.7174 0.076 Uiso 1 1 calc R
H1B H 1.0192 0.4618 0.7319 0.076 Uiso 1 1 calc R
C2 C 0.8771(14) 0.4694(10) 0.8311(8) 0.054(3) Uani 1 1 d .
H2 H 0.9727 0.4765 0.8646 0.064 Uiso 1 1 calc R
C3 C 0.7257(12) 0.4391(6) 0.8608(5) 0.0326(16) Uani 1 1 d .
C4 C 0.7004(13) 0.4195(7) 0.9474(6) 0.040(2) Uani 1 1 d .
C5 C 0.722(2) 0.5204(12) 0.9943(8) 0.068(3) Uani 1 1 d .
H5A H 0.6306 0.5690 0.9799 0.102 Uiso 1 1 calc GR
H5B H 0.8359 0.5505 0.9838 0.102 Uiso 1 1 calc GR
H5C H 0.7124 0.5048 1.0485 0.102 Uiso 1 1 calc GR
C6 C 0.806(2) 0.3298(11) 0.9772(8) 0.067(3) Uani 1 1 d .
H6A H 0.7790 0.3190 1.0309 0.101 Uiso 1 1 calc GR
H6B H 0.9299 0.3446 0.9715 0.101 Uiso 1 1 calc GR
H6C H 0.7766 0.2680 0.9484 0.101 Uiso 1 1 calc GR
C7 C 0.4273(12) 0.3939(6) 0.8879(5) 0.0334(17) Uani 1 1 d .
C8 C 0.5508(11) 0.4184(6) 0.8203(5) 0.0300(16) Uani 1 1 d .
C9 C 0.4781(10) 0.5165(6) 0.7783(5) 0.0302(16) Uani 1 1 d .
C10 C 0.4256(11) 0.4847(6) 0.7004(5) 0.0319(16) Uani 1 1 d .
C11 C 0.4588(11) 0.3785(7) 0.6901(5) 0.0324(18) Uani 1 1 d .
C12 C 0.5451(12) 0.3305(7) 0.7597(5) 0.0360(18) Uani 1 1 d .
H12 H 0.5863 0.2624 0.7651 0.043 Uiso 1 1 calc R
C13 C 0.3493(14) 0.5455(7) 0.6433(6) 0.041(2) Uani 1 1 d .
H13 H 0.3295 0.6163 0.6515 0.049 Uiso 1 1 calc R
C14 C 0.3029(14) 0.4999(9) 0.5741(7) 0.049(2) Uani 1 1 d .
H14 H 0.2508 0.5388 0.5347 0.058 Uiso 1 1 calc R
C15 C 0.3370(14) 0.3933(9) 0.5651(6) 0.043(2) Uani 1 1 d .
C16 C 0.4110(12) 0.3297(7) 0.6209(6) 0.0399(18) Uani 1 1 d .
H16 H 0.4281 0.2585 0.6128 0.048 Uiso 1 1 calc R

loop_
_atom_site_aniso_label
_atom_site_aniso_U_11
_atom_site_aniso_U_22
_atom_site_aniso_U_33
_atom_site_aniso_U_23
_atom_site_aniso_U_13
_atom_site_aniso_U_12
I1 0.0727(6) 0.0796(6) 0.1218(10) 0.0390(6) 0.0405(6) 0.0129(5)
Br1 0.0969(11) 0.0787(9) 0.0493(7) -0.0099(6) -0.0299(7) -0.0092(8)
O1 0.062(4) 0.023(3) 0.050(4) -0.002(3) 0.000(3) 0.008(3)
O2 0.031(3) 0.058(4) 0.057(4) 0.009(3) 0.004(3) -0.004(3)
O3 0.040(3) 0.052(4) 0.041(4) 0.010(3) 0.005(3) 0.001(3)
C1 0.037(5) 0.070(7) 0.082(8) 0.023(6) 0.021(6) 0.008(5)
C2 0.031(5) 0.062(6) 0.068(7) 0.016(6) -0.010(5) 0.002(4)
C3 0.031(4) 0.028(3) 0.038(4) 0.004(3) -0.001(4) 0.004(3)
C4 0.040(5) 0.042(5) 0.038(4) 0.004(4) -0.007(4) -0.002(4)
C5 0.073(8) 0.074(8) 0.056(6) -0.018(6) -0.014(6) -0.006(7)
C6 0.075(8) 0.065(7) 0.062(7) 0.017(6) -0.019(6) 0.017(7)
C7 0.032(4) 0.027(3) 0.041(4) 0.004(3) 0.002(4) 0.007(3)
C8 0.030(4) 0.024(3) 0.037(4) 0.000(3) -0.001(3) 0.006(3)
C9 0.025(4) 0.029(4) 0.037(4) 0.006(3) 0.005(3) 0.005(3)
C10 0.027(4) 0.031(4) 0.039(4) 0.001(3) 0.005(3) 0.001(3)
C11 0.032(4) 0.030(4) 0.036(4) 0.004(3) 0.002(3) 0.002(3)
C12 0.041(4) 0.028(4) 0.039(4) -0.004(4) -0.004(4) 0.004(3)
C13 0.041(4) 0.033(4) 0.049(5) 0.007(4) -0.005(4) 0.007(3)
C14 0.042(5) 0.054(5) 0.050(5) 0.016(5) -0.013(4) 0.003(4)
C15 0.042(5) 0.052(5) 0.035(4) -0.007(4) -0.008(4) -0.002(4)
C16 0.043(4) 0.035(4) 0.042(5) -0.003(4) -0.004(4) 0.000(4)

loop_
_atom_type_symbol
_atom_type_description
_atom_type_scat_dispersion_real
_atom_type_scat_dispersion_imag
_atom_type_scat_source
C C 0.0181 0.0091 'International Tables Vol C Tables 4.2.6.8 and 6.1.1.4'
H H 0.0000 0.0000 'International Tables Vol C Tables 4.2.6.8 and 6.1.1.4'
Br Br -0.6763 1.2805 'International Tables Vol C Tables 4.2.6.8 and 6.1.1.4'
I I -0.3257 6.8362 'International Tables Vol C Tables 4.2.6.8 and 6.1.1.4'
O O 0.0492 0.0322 'International Tables Vol C Tables 4.2.6.8 and 6.1.1.4'

loop_
_exptl_crystal_face_index_h
_exptl_crystal_face_index_k
_exptl_crystal_face_index_l
_exptl_crystal_face_perp_dist
_exptl_oxdiff_crystal_face_indexfrac_h
_exptl_oxdiff_crystal_face_indexfrac_k
_exptl_oxdiff_crystal_face_indexfrac_l
_exptl_oxdiff_crystal_face_x
_exptl_oxdiff_crystal_face_y
_exptl_oxdiff_crystal_face_z
4 1 5 0.1779 4.0000 1.0000 5.0000 -0.2050 -0.8333 0.3796
0 -3 10 0.3591 -0.0000 -3.0000 10.0000 0.0501 0.0003 0.9606
-4 -1 -5 0.2578 -4.0000 -1.0000 -5.0000 0.2050 0.8333 -0.3796
5 -2 2 0.1700 5.0000 -2.0000 2.0000 -0.6856 -0.7600 0.2922
-4 0 5 0.2852 -4.0000 0.0000 5.0000 0.6158 0.5845 0.3813
-4 3 -6 0.2781 -4.0000 3.0000 -6.0000 0.5336 0.6029 -0.6605
-1 4 -10 0.2615 -1.0000 4.0000 -10.0000 0.1539 0.1069 -1.0166
3 -6 -3 0.2568 3.0000 -6.0000 -3.0000 -0.9788 -0.0788 0.0745
-1 6 7 0.2526 -1.0000 6.0000 7.0000 0.8793 -0.3347 0.2619
1 -8 0 0.2201 1.0000 -8.0000 -0.0000 -0.8352 0.3286 0.4056
-3 -7 0 0.1911 -3.0000 -7.0000 -0.0000 -0.2895 0.9441 0.3315
3 5 -4 0.2478 3.0000 5.0000 -4.0000 -0.0191 -0.7450 -0.5559
-3 -1 -9 0.2929 -3.0000 -1.0000 -9.0000 -0.0371 0.7384 -0.6979
-4 -4 -4 0.2527 -4.0000 -4.0000 -4.0000 -0.0334 1.0014 -0.1487
-4 -3 4 0.2779 -4.0000 -3.0000 4.0000 0.3133 0.7899 0.4500

loop_
_geom_angle_atom_site_label_1
_geom_angle_atom_site_label_2
_geom_angle_atom_site_label_3
_geom_angle
C7 O3 C4 113.6(7)
I1 C1 H1A 109.0
I1 C1 H1B 109.0
H1A C1 H1B 107.8
C2 C1 I1 113.0(10)
C2 C1 H1A 109.0
C2 C1 H1B 109.0
C1 C2 H2 117.4
C3 C2 C1 125.2(11)
C3 C2 H2 117.4
C2 C3 C4 122.7(9)
C2 C3 C8 129.0(9)
C8 C3 C4 108.3(7)
O3 C4 C3 103.6(7)
O3 C4 C5 105.9(9)
O3 C4 C6 107.2(9)
C3 C4 C5 111.5(9)
C6 C4 C3 113.5(9)
C6 C4 C5 114.2(10)
C4 C5 H5A 109.5
C4 C5 H5B 109.5
C4 C5 H5C 109.5
H5A C5 H5B 109.5
H5A C5 H5C 109.5
H5B C5 H5C 109.5
C4 C6 H6A 109.5
C4 C6 H6B 109.5
C4 C6 H6C 109.5
H6A C6 H6B 109.5
H6A C6 H6C 109.5
H6B C6 H6C 109.5
O2 C7 O3 123.5(9)
O2 C7 C8 124.6(9)
O3 C7 C8 111.9(7)
C3 C8 C7 102.4(7)
C3 C8 C9 112.5(7)
C3 C8 C12 117.8(7)
C7 C8 C9 108.0(6)
C7 C8 C12 110.7(7)
C12 C8 C9 105.3(7)
O1 C9 C8 123.9(8)
O1 C9 C10 128.5(8)
C10 C9 C8 107.5(7)
C11 C10 C9 109.9(8)
C13 C10 C9 127.9(8)
C13 C10 C11 122.2(9)
C10 C11 C12 112.0(8)
C10 C11 C16 119.9(8)
C16 C11 C12 128.0(8)
C8 C12 H12 127.5
C11 C12 C8 105.0(7)
C11 C12 H12 127.5
C10 C13 H13 120.4
C14 C13 C10 119.3(9)
C14 C13 H13 120.4
C13 C14 H14 121.2
C13 C14 C15 117.6(9)
C15 C14 H14 121.2
C14 C15 Br1 117.3(8)
C16 C15 Br1 117.7(8)
C16 C15 C14 125.0(9)
C11 C16 H16 122.0
C15 C16 C11 116.0(8)
C15 C16 H16 122.0

loop_
_geom_bond_atom_site_label_1
_geom_bond_atom_site_label_2
_geom_bond_distance
I1 C1 2.160(13)
Br1 C15 1.905(10)
O1 C9 1.208(11)
O2 C7 1.209(12)
O3 C4 1.469(12)
O3 C7 1.307(12)
C1 H1A 0.9700
C1 H1B 0.9700
C1 C2 1.488(19)
C2 H2 0.9300
C2 C3 1.311(15)
C3 C4 1.529(13)
C3 C8 1.516(12)
C4 C5 1.532(16)
C4 C6 1.489(15)
C5 H5A 0.9600
C5 H5B 0.9600
C5 H5C 0.9600
C6 H6A 0.9600
C6 H6B 0.9600
C6 H6C 0.9600
C7 C8 1.525(12)
C8 C9 1.550(10)
C8 C12 1.537(11)
C9 C10 1.461(12)
C10 C11 1.392(12)
C10 C13 1.382(13)
C11 C12 1.499(12)
C11 C16 1.398(13)
C12 H12 0.9300
C13 H13 0.9300
C13 C14 1.375(16)
C14 H14 0.9300
C14 C15 1.396(16)
C15 C16 1.379(15)
C16 H16 0.9300

loop_
_geom_torsion_atom_site_label_1
_geom_torsion_atom_site_label_2
_geom_torsion_atom_site_label_3
_geom_torsion_atom_site_label_4
_geom_torsion
I1 C1 C2 C3 103.0(13)
Br1 C15 C16 C11 177.8(7)
O1 C9 C10 C11 -178.5(9)
O1 C9 C10 C13 -0.2(15)
O2 C7 C8 C3 177.6(8)
O2 C7 C8 C9 58.8(11)
O2 C7 C8 C12 -56.0(11)
O3 C7 C8 C3 -5.0(9)
O3 C7 C8 C9 -123.9(8)
O3 C7 C8 C12 121.4(8)
C1 C2 C3 C4 -177.6(11)
C1 C2 C3 C8 1.7(18)
C2 C3 C4 O3 178.3(9)
C2 C3 C4 C5 64.9(13)
C2 C3 C4 C6 -65.8(13)
C2 C3 C8 C7 -176.0(10)
C2 C3 C8 C9 -60.3(13)
C2 C3 C8 C12 62.3(13)
C3 C8 C9 O1 -49.3(11)
C3 C8 C9 C10 132.4(7)
C3 C8 C12 C11 -130.5(8)
C4 O3 C7 O2 -177.9(9)
C4 O3 C7 C8 4.7(10)
C4 C3 C8 C7 3.5(8)
C4 C3 C8 C9 119.1(8)
C4 C3 C8 C12 -118.2(8)
C7 O3 C4 C3 -2.2(10)
C7 O3 C4 C5 115.3(10)
C7 O3 C4 C6 -122.4(10)
C7 C8 C9 O1 63.0(11)
C7 C8 C9 C10 -115.4(7)
C7 C8 C12 C11 112.2(7)
C8 C3 C4 O3 -1.1(9)
C8 C3 C4 C5 -114.6(9)
C8 C3 C4 C6 114.8(10)
C8 C9 C10 C11 -0.3(9)
C8 C9 C10 C13 178.0(9)
C9 C8 C12 C11 -4.3(9)
C9 C10 C11 C12 -2.7(10)
C9 C10 C11 C16 177.0(8)
C9 C10 C13 C14 -177.5(9)
C10 C11 C12 C8 4.4(10)
C10 C11 C16 C15 2.0(14)
C10 C13 C14 C15 -0.4(15)
C11 C10 C13 C14 0.6(15)
C12 C8 C9 O1 -178.7(8)
C12 C8 C9 C10 2.9(9)
C12 C11 C16 C15 -178.4(9)
C13 C10 C11 C12 178.9(8)
C13 C10 C11 C16 -1.4(14)
C13 C14 C15 Br1 -178.6(8)
C13 C14 C15 C16 1.1(17)
C14 C15 C16 C11 -1.9(16)
C16 C11 C12 C8 -175.2(9)
